data_7153610
loop_
_publ_author_name
'Nakamura, Mitsunori'
'Kitatsuka, Manami'
'Takahashi, Kohtaro'
'Nagata, Toshi'
'Mori, Shigeki'
'Kuzuhara, Daiki'
'Okujima, Tetsuo'
'Yamada, Hiroko'
'Nakae, Takahiro'
'Uno, Hidemitsu'

_publ_section_title
;
 Yellow NIR dye: \p-fused bisbenzoBODIPYs with electron-withdrawing
 groups.
;
_journal_issue 8
_journal_name_full 'Organic &amp; biomolecular chemistry'
_journal_page_first 1309
_journal_page_last 1317
_journal_paper_doi 10.1039/c3ob41996g
_journal_volume 12
_journal_year 2014
_chemical_formula_moiety 'C48 H32 B2 F12 N4'
_chemical_formula_sum 'C48 H32 B2 F12 N4'
_chemical_formula_weight 914.41
_space_group_IT_number 15
_symmetry_cell_setting monoclinic
_symmetry_Int_Tables_number 15
_symmetry_space_group_name_Hall '-C 2yc'
_symmetry_space_group_name_H-M 'C 1 2/c 1'
_atom_sites_solution_hydrogens geom
_atom_sites_solution_primary direct
_atom_sites_solution_secondary difmap
_cell_angle_alpha 90.0000
_cell_angle_beta 100.521(7)
_cell_angle_gamma 90.0000
_cell_formula_units_Z 8
_cell_length_a 11.4237(3)
_cell_length_b 40.4906(10)
_cell_length_c 21.6705(6)
_cell_measurement_reflns_used 30612
_cell_measurement_temperature 100
_cell_measurement_theta_max 68.31
_cell_measurement_theta_min 3.01
_cell_volume 9855.2(5)
_computing_cell_refinement 'RAPID AUTO'
_computing_data_collection 'RAPID AUTO (Rigaku, ????)'
_computing_data_reduction 'RAPID AUTO'
_computing_molecular_graphics 'CrystalStructure 4.0'
_computing_publication_material 'CrystalStructure 4.0 (Rigaku, 2010)'
_computing_structure_refinement 'SHELXL97 (Sheldrick, 2008)'
_computing_structure_solution 'SIR2004 (Burla, et al., 2005)'
_diffrn_ambient_temperature 100
_diffrn_detector_area_resol_mean 10.000
_diffrn_measured_fraction_theta_full 0.996
_diffrn_measured_fraction_theta_max 0.996
_diffrn_measurement_device_type 'Rigaku R-AXIS RAPID'
_diffrn_measurement_method \w
_diffrn_radiation_type 'Cu K\a'
_diffrn_radiation_wavelength 1.54187
_diffrn_reflns_av_R_equivalents 0.0508
_diffrn_reflns_av_sigmaI/netI 0.0539
_diffrn_reflns_limit_h_max 13
_diffrn_reflns_limit_h_min -13
_diffrn_reflns_limit_k_max 48
_diffrn_reflns_limit_k_min -48
_diffrn_reflns_limit_l_max 26
_diffrn_reflns_limit_l_min -26
_diffrn_reflns_number 57742
_diffrn_reflns_theta_full 68.24
_diffrn_reflns_theta_max 68.24
_exptl_absorpt_coefficient_mu 0.901
_exptl_absorpt_correction_T_max 0.973
_exptl_absorpt_correction_T_min 0.705
_exptl_absorpt_correction_type multi-scan
_exptl_absorpt_process_details 'ABSCOR (Rigaku, 1995)'
_exptl_crystal_colour violet
_exptl_crystal_density_diffrn 1.232
_exptl_crystal_density_method 'not measured'
_exptl_crystal_description platelet
_exptl_crystal_F_000 3728.00
_exptl_crystal_size_max 0.120
_exptl_crystal_size_mid 0.110
_exptl_crystal_size_min 0.030
_platon_squeeze_details
;
;
_refine_diff_density_max 0.380
_refine_diff_density_min -0.190
_refine_ls_extinction_method none
_refine_ls_goodness_of_fit_ref 1.056
_refine_ls_hydrogen_treatment constr
_refine_ls_number_parameters 723
_refine_ls_number_reflns 9002
_refine_ls_number_restraints 643
_refine_ls_restrained_S_all 1.044
_refine_ls_R_factor_all 0.1507
_refine_ls_R_factor_gt 0.0739
_refine_ls_shift/su_max 0.001
_refine_ls_shift/su_mean 0.000
_refine_ls_structure_factor_coef Fsqd
_refine_ls_weighting_details 'w = 1/[\s^2^(Fo^2^)+(0.0980P)^2^+0.0000P] where P=(Fo^2^+2Fc^2^)/3'
_refine_ls_weighting_scheme calc
_refine_ls_wR_factor_gt 0.1926
_refine_ls_wR_factor_ref 0.2183
_reflns_number_gt 3857
_reflns_number_total 9005
_reflns_threshold_expression F^2^>2.0\s(F^2^)
_cod_data_source_file c3ob41996g.txt
_cod_data_source_block 201301212
_cod_database_code 7153610

loop_
_symmetry_equiv_pos_site_id
_symmetry_equiv_pos_as_xyz
1 +X,+Y,+Z
2 -X,+Y,1/2-Z
3 -X,-Y,-Z
4 +X,-Y,1/2+Z
5 1/2+X,1/2+Y,+Z
6 1/2-X,1/2+Y,1/2-Z
7 1/2-X,1/2-Y,-Z
8 1/2+X,1/2-Y,1/2+Z

loop_
_atom_site_label
_atom_site_type_symbol
_atom_site_fract_x
_atom_site_fract_y
_atom_site_fract_z
_atom_site_U_iso_or_equiv
_atom_site_adp_type
_atom_site_occupancy
_atom_site_symmetry_multiplicity
_atom_site_calc_flag
_atom_site_refinement_flags
_atom_site_disorder_assembly
_atom_site_disorder_group
F1 F 0.19231(19) 0.28017(5) 0.23107(11) 0.1143(8) Uani 1 1 d . . .
F2 F -0.01620(19) 0.30507(5) 0.16718(11) 0.1212(8) Uani 1 1 d . . .
F3 F -0.19242(19) 0.26515(5) 0.11065(11) 0.1227(8) Uani 1 1 d . . .
F4 F -0.16726(19) 0.19841(5) 0.11678(11) 0.1195(8) Uani 1 1 d . . .
F5 F 1.21230(19) 0.34776(5) 0.54092(11) 0.1216(8) Uani 1 1 d . . .
F6 F 1.1007(2) 0.40139(5) 0.48224(12) 0.1374(9) Uani 1 1 d . . .
F7 F 0.8853(2) 0.39633(5) 0.41126(13) 0.1562(11) Uani 1 1 d . . .
F8 F 0.7706(2) 0.33705(5) 0.39332(12) 0.1349(9) Uani 1 1 d . . .
F9 F 0.1611(2) 0.12946(5) 0.30190(13) 0.1179(8) Uani 1 1 d . B .
F10 F 0.25289(18) 0.11771(5) 0.22013(12) 0.1270(9) Uani 1 1 d . B .
F11 F 0.97812(19) 0.21821(5) 0.57163(13) 0.1097(8) Uani 1 1 d . B .
F12 F 1.09375(18) 0.20911(4) 0.49878(11) 0.1094(7) Uani 1 1 d . B .
N2 N 0.3571(3) 0.15292(7) 0.30276(15) 0.0977(10) Uani 1 1 d . B .
N3 N 0.8755(2) 0.20738(6) 0.46607(14) 0.0891(9) Uani 1 1 d . B .
N1 N 0.1742(3) 0.17206(7) 0.22844(14) 0.0949(9) Uani 1 1 d . B .
N4 N 0.9906(3) 0.26054(6) 0.49570(15) 0.0944(9) Uani 1 1 d . B .
C1 C 0.1064(4) 0.25913(10) 0.2026(2) 0.1006(12) Uani 1 1 d . . .
C2 C 0.0017(4) 0.27238(10) 0.1699(2) 0.1031(12) Uani 1 1 d . . .
C3 C -0.0907(4) 0.25144(10) 0.14103(19) 0.0972(12) Uani 1 1 d . . .
C4 C -0.0761(4) 0.21819(11) 0.1430(2) 0.1058(13) Uani 1 1 d . . .
C5 C 0.0293(3) 0.20451(9) 0.17576(18) 0.0963(12) Uani 1 1 d . . .
C6 C 0.0658(3) 0.17164(10) 0.19148(19) 0.1051(13) Uani 1 1 d . . .
H6 H 0.0209 0.1524 0.1781 0.126 Uiso 1 1 calc R . .
C7 C 0.4440(3) 0.13358(9) 0.33513(19) 0.0980(12) Uani 1 1 d . . .
C8 C 0.5430(3) 0.15438(8) 0.36140(19) 0.0947(12) Uani 1 1 d . . .
C9 C 0.6518(3) 0.14693(8) 0.39958(18) 0.0985(12) Uani 1 1 d . . .
H9 H 0.6734 0.1249 0.4118 0.118 Uiso 1 1 calc R . .
C10 C 0.7276(3) 0.17376(8) 0.41895(19) 0.0933(11) Uani 1 1 d . B .
C11 C 0.8437(3) 0.17551(8) 0.45915(18) 0.0931(11) Uani 1 1 d D . .
C12 C 1.0810(3) 0.28154(8) 0.51911(18) 0.0940(12) Uani 1 1 d . . .
H12 H 1.1538 0.2756 0.5455 0.113 Uiso 1 1 calc R . .
C13 C 1.0483(3) 0.31344(9) 0.49751(18) 0.0950(11) Uani 1 1 d . . .
C14 C 1.1038(4) 0.34477(9) 0.5044(2) 0.1038(13) Uani 1 1 d . . .
C15 C 1.0482(4) 0.37109(9) 0.4769(2) 0.1165(15) Uani 1 1 d . . .
C16 C 0.9358(4) 0.36892(9) 0.4393(2) 0.1230(16) Uani 1 1 d . . .
C17 C 0.8772(4) 0.33942(9) 0.4299(2) 0.1075(13) Uani 1 1 d . . .
C18 C 0.9315(3) 0.31181(9) 0.46136(19) 0.0982(12) Uani 1 1 d . . .
C19 C 0.8969(3) 0.27777(8) 0.45937(18) 0.0911(11) Uani 1 1 d . . .
C20 C 0.7994(3) 0.26115(8) 0.42941(18) 0.0958(12) Uani 1 1 d . B .
H20 H 0.7361 0.2736 0.4060 0.115 Uiso 1 1 calc R . .
C21 C 0.7867(3) 0.22727(8) 0.43098(17) 0.0846(10) Uani 1 1 d . . .
C22 C 0.6931(3) 0.20668(8) 0.40220(18) 0.0864(11) Uani 1 1 d . B .
C23 C 0.5853(3) 0.21407(8) 0.36366(18) 0.0943(12) Uani 1 1 d . . .
H23 H 0.5631 0.2361 0.3517 0.113 Uiso 1 1 calc R B .
C24 C 0.5115(3) 0.18727(8) 0.34355(17) 0.0906(11) Uani 1 1 d . B .
C25 C 0.3936(3) 0.18649(8) 0.30562(19) 0.0939(11) Uani 1 1 d . . .
C26 C 0.3230(3) 0.21111(9) 0.27620(19) 0.0967(12) Uani 1 1 d . B .
H26 H 0.3496 0.2333 0.2819 0.116 Uiso 1 1 calc R . .
C27 C 0.2131(3) 0.20468(9) 0.23805(19) 0.0957(11) Uani 1 1 d . . .
C28 C 0.1214(3) 0.22580(9) 0.20670(18) 0.0942(11) Uani 1 1 d . B .
C29 C 0.4343(3) 0.09792(9) 0.3442(2) 0.1012(13) Uani 1 1 d . A .
C30 C 0.3399(4) 0.08450(9) 0.3674(2) 0.1078(13) Uani 1 1 d . . .
H30 H 0.2791 0.0983 0.3777 0.129 Uiso 1 1 calc R . .
C31 C 0.3349(3) 0.05024(9) 0.3758(2) 0.1107(13) Uani 1 1 d . A .
H31 H 0.2688 0.0413 0.3911 0.133 Uiso 1 1 calc R . .
C32 C 0.4209(4) 0.02905(9) 0.3629(2) 0.1057(13) Uani 1 1 d D . .
C33 C 0.5163(4) 0.04327(9) 0.3409(2) 0.1254(17) Uani 1 1 d . A .
H33 H 0.5781 0.0293 0.3320 0.151 Uiso 1 1 calc R . .
C34 C 0.5246(3) 0.07712(9) 0.3314(2) 0.1095(14) Uani 1 1 d . . .
H34 H 0.5910 0.0860 0.3163 0.131 Uiso 1 1 calc R A .
C35 C 0.4090(10) -0.0086(2) 0.3721(6) 0.103(4) Uani 0.628(15) 1 d PDU A 1
C36 C 0.5238(10) -0.0275(3) 0.3698(7) 0.140(5) Uani 0.628(15) 1 d PDU A 1
H36A H 0.5440 -0.0252 0.3279 0.209 Uiso 0.628(15) 1 calc PR A 1
H36B H 0.5126 -0.0509 0.3787 0.209 Uiso 0.628(15) 1 calc PR A 1
H36C H 0.5885 -0.0184 0.4012 0.209 Uiso 0.628(15) 1 calc PR A 1
C37 C 0.3639(13) -0.0173(3) 0.4345(6) 0.149(4) Uani 0.628(15) 1 d PDU A 1
H37A H 0.4304 -0.0159 0.4700 0.224 Uiso 0.628(15) 1 calc PR A 1
H37B H 0.3318 -0.0399 0.4317 0.224 Uiso 0.628(15) 1 calc PR A 1
H37C H 0.3013 -0.0018 0.4406 0.224 Uiso 0.628(15) 1 calc PR A 1
C38 C 0.3142(10) -0.02237(15) 0.3174(5) 0.126(5) Uani 0.628(15) 1 d PDU A 1
H38A H 0.2354 -0.0140 0.3213 0.189 Uiso 0.628(15) 1 calc PR A 1
H38B H 0.3140 -0.0466 0.3193 0.189 Uiso 0.628(15) 1 calc PR A 1
H38C H 0.3335 -0.0152 0.2773 0.189 Uiso 0.628(15) 1 calc PR A 1
C35A C 0.4207(19) -0.0073(4) 0.3632(10) 0.134(8) Uani 0.372(15) 1 d PDU A 2
C36A C 0.3116(14) -0.0163(3) 0.3935(12) 0.121(6) Uani 0.372(15) 1 d PDU A 2
H36D H 0.3077 -0.0011 0.4283 0.181 Uiso 0.372(15) 1 calc PR A 2
H36E H 0.3199 -0.0390 0.4094 0.181 Uiso 0.372(15) 1 calc PR A 2
H36F H 0.2385 -0.0143 0.3621 0.181 Uiso 0.372(15) 1 calc PR A 2
C37A C 0.5315(16) -0.0193(5) 0.4066(12) 0.139(8) Uani 0.372(15) 1 d PDU A 2
H37D H 0.6012 -0.0154 0.3872 0.209 Uiso 0.372(15) 1 calc PR A 2
H37E H 0.5243 -0.0430 0.4142 0.209 Uiso 0.372(15) 1 calc PR A 2
H37F H 0.5407 -0.0074 0.4465 0.209 Uiso 0.372(15) 1 calc PR A 2
C38A C 0.411(3) -0.0225(3) 0.2991(8) 0.159(7) Uani 0.372(15) 1 d PDU A 2
H38D H 0.3622 -0.0083 0.2679 0.238 Uiso 0.372(15) 1 calc PR A 2
H38E H 0.3733 -0.0443 0.2988 0.238 Uiso 0.372(15) 1 calc PR A 2
H38F H 0.4904 -0.0249 0.2888 0.238 Uiso 0.372(15) 1 calc PR A 2
C39 C 0.9052(11) 0.1465(3) 0.4906(6) 0.095(5) Uani 0.504(4) 1 d PDU B 1
C40 C 1.0257(7) 0.13975(16) 0.4870(4) 0.092(2) Uani 0.504(4) 1 d PDU B 1
H40 H 1.0673 0.1547 0.4650 0.110 Uiso 0.504(4) 1 calc PR B 1
C41 C 1.0850(7) 0.11172(19) 0.5149(5) 0.103(3) Uani 0.504(4) 1 d PDU B 1
H41 H 1.1646 0.1075 0.5100 0.124 Uiso 0.504(4) 1 calc PR B 1
C42 C 1.0276(14) 0.0897(4) 0.5504(7) 0.106(4) Uani 0.504(4) 1 d PDU B 1
C43 C 0.9069(7) 0.09492(18) 0.5492(4) 0.122(3) Uani 0.504(4) 1 d PDU B 1
H43 H 0.8630 0.0788 0.5674 0.146 Uiso 0.504(4) 1 calc PR B 1
C44 C 0.8474(7) 0.12336(17) 0.5220(4) 0.110(3) Uani 0.504(4) 1 d PDU B 1
H44 H 0.7665 0.1268 0.5252 0.132 Uiso 0.504(4) 1 calc PR B 1
C45 C 1.0906(14) 0.0590(4) 0.5823(8) 0.114(5) Uani 0.504(4) 1 d PDU B 1
C46 C 1.1942(16) 0.0718(4) 0.6327(8) 0.132(5) Uani 0.504(4) 1 d PDU B 1
H46A H 1.2521 0.0834 0.6123 0.198 Uiso 0.504(4) 1 calc PR B 1
H46B H 1.2331 0.0530 0.6569 0.198 Uiso 0.504(4) 1 calc PR B 1
H46C H 1.1631 0.0870 0.6610 0.198 Uiso 0.504(4) 1 calc PR B 1
C47 C 1.149(2) 0.0389(5) 0.5357(8) 0.133(6) Uani 0.504(4) 1 d PDU B 1
H47A H 1.0958 0.0382 0.4948 0.200 Uiso 0.504(4) 1 calc PR B 1
H47B H 1.1649 0.0164 0.5516 0.200 Uiso 0.504(4) 1 calc PR B 1
H47C H 1.2245 0.0494 0.5310 0.200 Uiso 0.504(4) 1 calc PR B 1
C48 C 1.0098(13) 0.0362(4) 0.6127(8) 0.177(6) Uani 0.504(4) 1 d PDU B 1
H48A H 0.9263 0.0420 0.5973 0.266 Uiso 0.504(4) 1 calc PR B 1
H48B H 1.0282 0.0388 0.6584 0.266 Uiso 0.504(4) 1 calc PR B 1
H48C H 1.0235 0.0132 0.6017 0.266 Uiso 0.504(4) 1 calc PR B 1
C39A C 0.9171(11) 0.1475(3) 0.4816(7) 0.090(4) Uani 0.496(4) 1 d PDU B 2
C40A C 0.9170(6) 0.12069(16) 0.4451(4) 0.102(3) Uani 0.496(4) 1 d PDU B 2
H40A H 0.8776 0.1217 0.4026 0.123 Uiso 0.496(4) 1 calc PR B 2
C41A C 0.9732(6) 0.09133(16) 0.4679(5) 0.113(3) Uani 0.496(4) 1 d PDU B 2
H41A H 0.9725 0.0730 0.4406 0.136 Uiso 0.496(4) 1 calc PR B 2
C42A C 1.0290(13) 0.0888(3) 0.5289(7) 0.094(4) Uani 0.496(4) 1 d PDU B 2
C43A C 1.0351(8) 0.1167(2) 0.5663(5) 0.109(3) Uani 0.496(4) 1 d PDU B 2
H43A H 1.0791 0.1160 0.6079 0.130 Uiso 0.496(4) 1 calc PR B 2
C44A C 0.9755(8) 0.14670(17) 0.5429(4) 0.101(3) Uani 0.496(4) 1 d PDU B 2
H44A H 0.9765 0.1655 0.5692 0.122 Uiso 0.496(4) 1 calc PR B 2
C45A C 1.0844(13) 0.0567(4) 0.5551(7) 0.100(4) Uani 0.496(4) 1 d PDU B 2
C46A C 1.1649(18) 0.0590(4) 0.6199(9) 0.131(5) Uani 0.496(4) 1 d PDU B 2
H46D H 1.2321 0.0737 0.6175 0.197 Uiso 0.496(4) 1 calc PR B 2
H46E H 1.1948 0.0370 0.6332 0.197 Uiso 0.496(4) 1 calc PR B 2
H46F H 1.1191 0.0678 0.6503 0.197 Uiso 0.496(4) 1 calc PR B 2
C47A C 1.1545(17) 0.0411(4) 0.5090(8) 0.111(5) Uani 0.496(4) 1 d PDU B 2
H47D H 1.1011 0.0370 0.4689 0.166 Uiso 0.496(4) 1 calc PR B 2
H47E H 1.1892 0.0202 0.5262 0.166 Uiso 0.496(4) 1 calc PR B 2
H47F H 1.2183 0.0562 0.5023 0.166 Uiso 0.496(4) 1 calc PR B 2
C48A C 0.9811(11) 0.0336(3) 0.5652(5) 0.117(4) Uani 0.496(4) 1 d PDU B 2
H48D H 0.9380 0.0436 0.5956 0.176 Uiso 0.496(4) 1 calc PR B 2
H48E H 1.0137 0.0122 0.5811 0.176 Uiso 0.496(4) 1 calc PR B 2
H48F H 0.9265 0.0304 0.5252 0.176 Uiso 0.496(4) 1 calc PR B 2
B1 B 0.9917(4) 0.22255(10) 0.5104(3) 0.0916(14) Uani 1 1 d . . .
B2 B 0.2343(4) 0.14175(12) 0.2621(3) 0.1011(16) Uani 1 1 d . . .

loop_
_atom_site_aniso_label
_atom_site_aniso_U_11
_atom_site_aniso_U_22
_atom_site_aniso_U_33
_atom_site_aniso_U_23
_atom_site_aniso_U_13
_atom_site_aniso_U_12
F1 0.1002(15) 0.0702(13) 0.155(2) 0.0007(12) -0.0231(14) 0.0010(11)
F2 0.1133(17) 0.0791(15) 0.156(2) 0.0138(13) -0.0153(14) 0.0173(12)
F3 0.0933(15) 0.1106(17) 0.1461(19) 0.0088(14) -0.0264(14) 0.0247(13)
F4 0.0847(14) 0.1013(16) 0.154(2) -0.0126(13) -0.0289(13) 0.0013(12)
F5 0.1065(16) 0.0686(12) 0.170(2) 0.0056(12) -0.0285(15) -0.0171(11)
F6 0.1297(18) 0.0686(13) 0.190(2) 0.0110(13) -0.0334(16) -0.0267(13)
F7 0.137(2) 0.0720(14) 0.225(3) 0.0329(16) -0.0574(18) -0.0170(14)
F8 0.1103(17) 0.0674(13) 0.198(2) 0.0171(13) -0.0495(16) -0.0094(12)
F9 0.0834(15) 0.0697(13) 0.182(2) 0.0073(14) -0.0239(15) 0.0040(11)
F10 0.0912(15) 0.0831(14) 0.185(2) -0.0361(15) -0.0335(15) 0.0133(11)
F11 0.1071(16) 0.0690(13) 0.136(2) 0.0004(13) -0.0213(15) -0.0005(11)
F12 0.0741(13) 0.0635(12) 0.173(2) -0.0125(12) -0.0245(13) 0.0030(10)
N2 0.078(2) 0.0617(18) 0.141(3) -0.0207(17) -0.0140(19) 0.0072(15)
N3 0.0746(19) 0.0518(16) 0.131(3) -0.0034(16) -0.0082(17) -0.0019(14)
N1 0.0734(19) 0.074(2) 0.124(2) -0.0125(17) -0.0170(18) 0.0013(15)
N4 0.0832(19) 0.0551(17) 0.130(2) -0.0040(16) -0.0202(18) -0.0047(15)
C1 0.084(3) 0.078(3) 0.130(3) 0.014(2) -0.007(2) -0.002(2)
C2 0.088(3) 0.081(3) 0.130(3) 0.006(2) -0.006(3) 0.008(2)
C3 0.085(3) 0.083(3) 0.113(3) 0.011(2) -0.008(2) 0.010(2)
C4 0.080(3) 0.091(3) 0.134(4) -0.008(3) -0.014(3) -0.005(2)
C5 0.068(2) 0.075(2) 0.132(3) -0.006(2) -0.019(2) 0.004(2)
C6 0.079(3) 0.089(3) 0.135(4) -0.016(2) -0.014(3) 0.001(2)
C7 0.078(2) 0.060(2) 0.143(3) -0.012(2) -0.013(2) 0.0061(19)
C8 0.065(2) 0.060(2) 0.145(3) -0.011(2) -0.019(2) 0.0010(17)
C9 0.081(2) 0.057(2) 0.143(3) -0.008(2) -0.017(2) 0.0032(19)
C10 0.074(2) 0.057(2) 0.136(3) -0.008(2) -0.013(2) 0.0026(18)
C11 0.083(3) 0.058(2) 0.124(3) -0.009(2) -0.019(2) 0.0004(19)
C12 0.081(2) 0.054(2) 0.133(3) 0.000(2) -0.018(2) -0.0107(18)
C13 0.086(3) 0.069(2) 0.119(3) -0.007(2) -0.012(2) -0.010(2)
C14 0.092(3) 0.063(2) 0.136(3) 0.001(2) -0.033(3) -0.018(2)
C15 0.107(3) 0.053(2) 0.171(4) 0.006(2) -0.025(3) -0.018(2)
C16 0.110(3) 0.060(2) 0.176(4) 0.033(3) -0.035(3) -0.006(2)
C17 0.087(3) 0.060(2) 0.154(4) 0.007(2) -0.034(3) -0.008(2)
C18 0.089(3) 0.060(2) 0.133(3) -0.003(2) -0.012(2) -0.0078(19)
C19 0.080(2) 0.058(2) 0.121(3) 0.005(2) -0.018(2) -0.0013(19)
C20 0.073(2) 0.056(2) 0.146(3) -0.003(2) -0.014(2) -0.0018(17)
C21 0.072(2) 0.054(2) 0.116(3) -0.0042(19) -0.013(2) 0.0025(18)
C22 0.073(2) 0.058(2) 0.118(3) 0.004(2) -0.008(2) 0.0021(18)
C23 0.084(3) 0.060(2) 0.127(3) 0.006(2) -0.013(2) -0.0035(19)
C24 0.073(2) 0.063(2) 0.124(3) -0.003(2) -0.016(2) 0.0003(18)
C25 0.082(2) 0.060(2) 0.130(3) -0.015(2) -0.008(2) -0.0010(19)
C26 0.080(3) 0.064(2) 0.135(3) -0.007(2) -0.009(2) 0.0047(19)
C27 0.076(3) 0.072(2) 0.128(3) -0.009(2) -0.011(2) -0.001(2)
C28 0.086(3) 0.074(2) 0.115(3) 0.004(2) -0.002(2) 0.007(2)
C29 0.064(2) 0.061(2) 0.164(4) -0.013(2) -0.017(2) -0.009(2)
C30 0.083(3) 0.065(2) 0.161(4) -0.005(2) -0.014(3) 0.005(2)
C31 0.077(3) 0.070(3) 0.173(4) 0.008(2) -0.009(3) 0.005(2)
C32 0.078(3) 0.065(2) 0.160(4) -0.010(2) -0.018(3) -0.003(2)
C33 0.079(3) 0.055(2) 0.225(5) -0.021(3) -0.015(3) 0.002(2)
C34 0.069(2) 0.064(2) 0.184(4) -0.018(2) -0.008(2) -0.001(2)
C35 0.087(7) 0.045(5) 0.167(8) 0.005(5) -0.002(6) 0.001(5)
C36 0.094(6) 0.082(6) 0.228(12) -0.017(7) -0.012(7) 0.013(4)
C37 0.172(10) 0.101(6) 0.168(9) 0.020(7) 0.014(8) 0.014(6)
C38 0.114(7) 0.062(4) 0.183(9) -0.019(4) -0.026(6) -0.018(4)
C35A 0.118(13) 0.105(14) 0.170(13) 0.015(11) 0.005(10) 0.011(11)
C36A 0.119(10) 0.049(6) 0.188(17) 0.033(9) 0.011(10) 0.011(7)
C37A 0.114(10) 0.079(12) 0.222(17) 0.075(12) 0.021(12) 0.013(8)
C38A 0.20(2) 0.081(8) 0.206(13) -0.007(9) 0.066(12) -0.009(10)
C39 0.072(7) 0.048(6) 0.141(9) 0.004(6) -0.040(7) -0.019(5)
C40 0.087(5) 0.062(4) 0.120(6) 0.009(4) 0.003(5) -0.009(4)
C41 0.075(5) 0.063(5) 0.161(8) 0.010(5) -0.007(5) 0.000(4)
C42 0.087(7) 0.073(7) 0.147(9) 0.018(6) -0.007(6) 0.001(6)
C43 0.084(5) 0.074(5) 0.192(8) 0.022(5) -0.015(5) 0.000(4)
C44 0.079(5) 0.070(5) 0.168(8) -0.005(5) -0.011(5) -0.004(4)
C45 0.099(8) 0.076(7) 0.154(12) 0.031(7) -0.010(8) 0.008(6)
C46 0.137(10) 0.092(11) 0.148(11) 0.022(7) -0.026(7) 0.034(8)
C47 0.142(11) 0.110(10) 0.136(13) 0.025(9) -0.004(9) -0.008(8)
C48 0.147(10) 0.128(9) 0.258(17) 0.060(12) 0.041(12) 0.014(7)
C39A 0.070(8) 0.060(7) 0.129(8) -0.005(6) -0.009(7) 0.015(6)
C40A 0.090(5) 0.064(4) 0.135(7) 0.002(4) -0.024(5) -0.006(4)
C41A 0.092(5) 0.053(4) 0.178(8) -0.007(5) -0.019(5) 0.011(4)
C42A 0.071(6) 0.049(5) 0.152(9) 0.003(6) -0.004(6) 0.004(5)
C43A 0.105(6) 0.061(5) 0.138(7) 0.009(5) -0.036(5) 0.000(4)
C44A 0.113(6) 0.056(4) 0.127(7) 0.011(4) 0.000(6) -0.005(4)
C45A 0.101(8) 0.065(6) 0.130(9) -0.002(6) 0.009(7) -0.003(5)
C46A 0.135(11) 0.076(10) 0.163(11) -0.002(8) -0.029(9) 0.011(8)
C47A 0.121(8) 0.058(5) 0.149(13) 0.031(7) 0.014(8) 0.047(5)
C48A 0.138(8) 0.066(5) 0.145(10) 0.033(7) 0.021(8) 0.012(5)
B1 0.081(3) 0.062(3) 0.122(4) -0.010(3) -0.008(3) -0.004(2)
B2 0.078(3) 0.066(3) 0.146(5) -0.014(3) -0.013(3) 0.007(3)

loop_
_atom_type_symbol
_atom_type_description
_atom_type_scat_dispersion_real
_atom_type_scat_dispersion_imag
_atom_type_scat_source
C C 0.0181 0.0091
;
International Tables for Crystallography
(1992, Vol. C, Tables 4.2.6.8 and 6.1.1.4)
;
H H 0.0000 0.0000
;
International Tables for Crystallography
(1992, Vol. C, Table 6.1.1.4)
;
N N 0.0311 0.0180
;
International Tables for Crystallography
(1992, Vol. C, Tables 4.2.6.8 and 6.1.1.4)
;
B B 0.0090 0.0039
;
International Tables for Crystallography
(1992, Vol. C, Tables 4.2.6.8 and 6.1.1.4)
;
F F 0.0727 0.0534
;
International Tables for Crystallography
(1992, Vol. C, Tables 4.2.6.8 and 6.1.1.4)
;

loop_
_geom_angle_atom_site_label_1
_geom_angle_atom_site_label_2
_geom_angle_atom_site_label_3
_geom_angle
_geom_angle_publ_flag
C6 N1 C27 109.5(3) yes
C6 N1 B2 124.0(4) yes
C27 N1 B2 125.9(3) yes
C7 N2 C25 110.4(3) yes
C7 N2 B2 128.0(3) yes
C25 N2 B2 121.5(3) yes
C12 N4 C19 110.5(3) yes
C12 N4 B1 123.9(3) yes
C19 N4 B1 125.6(3) yes
F1 C1 C2 118.3(4) yes
F1 C1 C28 121.3(4) yes
C2 C1 C28 120.4(4) yes
F2 C2 C1 121.1(4) yes
F2 C2 C3 118.7(4) yes
C1 C2 C3 120.1(4) yes
F3 C3 C2 118.6(4) yes
F3 C3 C4 121.0(4) yes
C2 C3 C4 120.4(4) yes
F4 C4 C3 119.6(4) yes
F4 C4 C5 120.3(4) yes
C3 C4 C5 120.0(4) yes
C4 C5 C6 133.1(4) yes
C4 C5 C28 119.5(4) yes
C6 C5 C28 107.1(3) yes
N1 C6 C5 109.2(4) yes
N2 C7 C8 108.3(3) yes
N2 C7 C29 125.0(4) yes
C8 C7 C29 126.6(4) yes
C7 C8 C9 131.1(3) yes
C7 C8 C24 107.4(3) yes
C9 C8 C24 121.4(3) yes
C8 C9 C10 116.4(3) yes
C9 C10 C11 131.6(3) yes
C9 C10 C22 121.5(3) yes
C11 C10 C22 106.8(3) yes
C10 C11 C39 123.1(6) yes
C10 C11 C39A 125.2(6) yes
C10 C11 N3 108.3(3) yes
C39 C11 N3 128.4(6) yes
C39A C11 N3 126.2(6) yes
N4 C12 C13 108.2(3) yes
C12 C13 C14 134.8(4) yes
C12 C13 C18 107.9(4) yes
C14 C13 C18 117.2(4) yes
F5 C14 C13 119.2(4) yes
F5 C14 C15 120.3(4) yes
C13 C14 C15 120.4(4) yes
F6 C15 C14 121.3(4) yes
F6 C15 C16 116.8(4) yes
C14 C15 C16 121.8(4) yes
F7 C16 C15 119.1(4) yes
F7 C16 C17 119.8(4) yes
C15 C16 C17 121.1(4) yes
F8 C17 C16 121.5(4) yes
F8 C17 C18 120.7(4) yes
C16 C17 C18 117.8(4) yes
C13 C18 C17 121.5(4) yes
C13 C18 C19 106.7(3) yes
C17 C18 C19 131.4(4) yes
N4 C19 C18 106.6(3) yes
N4 C19 C20 119.9(3) yes
C18 C19 C20 133.5(4) yes
C19 C20 C21 124.1(3) yes
C20 C21 C22 130.7(3) yes
C20 C21 N3 120.9(3) yes
C22 C21 N3 108.4(3) yes
C10 C22 C21 106.9(3) yes
C10 C22 C23 122.1(3) yes
C21 C22 C23 131.1(3) yes
C22 C23 C24 116.1(3) yes
C8 C24 C23 122.5(3) yes
C8 C24 C25 107.4(3) yes
C23 C24 C25 130.0(3) yes
N2 C25 C24 106.4(3) yes
N2 C25 C26 122.4(4) yes
C24 C25 C26 131.3(4) yes
C25 C26 C27 122.1(4) yes
N1 C27 C26 119.5(4) yes
N1 C27 C28 108.1(3) yes
C26 C27 C28 132.4(4) yes
C1 C28 C5 119.6(4) yes
C1 C28 C27 134.4(4) yes
C5 C28 C27 106.0(3) yes
C7 C29 C30 121.3(4) yes
C7 C29 C34 119.4(4) yes
C30 C29 C34 119.2(4) yes
C29 C30 C31 119.3(4) yes
C30 C31 C32 123.1(4) yes
C31 C32 C33 116.5(4) yes
C31 C32 C35 120.5(6) yes
C31 C32 C35A 128.6(10) yes
C33 C32 C35 123.0(6) yes
C33 C32 C35A 114.6(10) yes
C32 C33 C34 122.4(4) yes
C29 C34 C33 119.5(4) yes
C32 C35 C36 113.1(9) yes
C32 C35 C37 112.5(8) yes
C32 C35 C38 108.7(7) yes
C36 C35 C37 109.5(10) yes
C36 C35 C38 106.1(9) yes
C37 C35 C38 106.4(9) yes
C11 C39 C40 120.9(10) yes
C11 C39 C44 122.4(10) yes
C40 C39 C44 116.7(9) yes
C11 C39A C40A 120.0(10) yes
C11 C39A C44A 119.6(10) yes
C40A C39A C44A 119.9(10) yes
C39 C40 C41 121.9(9) yes
C39A C40A C41A 121.9(9) yes
C40 C41 C42 120.7(10) yes
C40A C41A C42A 120.7(9) yes
C41 C42 C43 116.8(12) yes
C41 C42 C45 121.9(14) yes
C43 C42 C45 120.9(14) yes
C41A C42A C43A 118.0(11) yes
C41A C42A C45A 121.3(12) yes
C43A C42A C45A 120.7(12) yes
C42 C43 C44 122.1(10) yes
C42A C43A C44A 121.0(10) yes
C39 C44 C43 121.2(9) yes
C39A C44A C43A 118.3(9) yes
C42 C45 C46 106.5(12) yes
C42 C45 C47 110.9(14) yes
C42 C45 C48 114.3(13) yes
C46 C45 C47 105.7(15) yes
C46 C45 C48 109.9(14) yes
C47 C45 C48 109.2(14) yes
C42A C45A C46A 115.6(13) yes
C42A C45A C47A 110.1(13) yes
C42A C45A C48A 107.1(12) yes
C46A C45A C47A 109.0(14) yes
C46A C45A C48A 104.6(13) yes
C47A C45A C48A 110.2(12) yes
F11 B1 F12 112.4(4) yes
F11 B1 N4 108.8(4) yes
F11 B1 N3 107.5(4) yes
F12 B1 N4 109.4(4) yes
F12 B1 N3 112.4(4) yes
N4 B1 N3 106.1(4) yes
F9 B2 F10 109.8(4) yes
F9 B2 N1 108.3(4) yes
F9 B2 N2 109.1(4) yes
F10 B2 N1 111.4(5) yes
F10 B2 N2 110.1(4) yes
N1 B2 N2 108.2(4) yes
C11 N3 C21 109.7(3) yes
C11 N3 B1 127.6(3) yes
C21 N3 B1 122.6(3) yes
C32 C35A C36A 103.6(14) yes
C32 C35A C37A 108.8(15) yes
C32 C35A C38A 114.0(15) yes
C36A C35A C37A 107.8(17) yes
C36A C35A C38A 111.4(18) yes
C37A C35A C38A 110.9(19) yes
N1 C6 H6 125.398 no
C5 C6 H6 125.386 no
C8 C9 H9 121.813 no
C10 C9 H9 121.822 no
N4 C12 H12 125.913 no
C13 C12 H12 125.862 no
C19 C20 H20 117.958 no
C21 C20 H20 117.968 no
C22 C23 H23 121.955 no
C24 C23 H23 121.965 no
C25 C26 H26 118.961 no
C27 C26 H26 118.957 no
C29 C30 H30 120.351 no
C31 C30 H30 120.341 no
C30 C31 H31 118.466 no
C32 C31 H31 118.472 no
C32 C33 H33 118.783 no
C34 C33 H33 118.786 no
C29 C34 H34 120.294 no
C33 C34 H34 120.253 no
C35 C36 H36A 109.466 no
C35 C36 H36B 109.464 no
C35 C36 H36C 109.479 no
H36A C36 H36B 109.476 no
H36A C36 H36C 109.469 no
H36B C36 H36C 109.474 no
C35 C37 H37A 109.477 no
C35 C37 H37B 109.475 no
C35 C37 H37C 109.480 no
H37A C37 H37B 109.463 no
H37A C37 H37C 109.461 no
H37B C37 H37C 109.472 no
C35 C38 H38A 109.465 no
C35 C38 H38B 109.466 no
C35 C38 H38C 109.474 no
H38A C38 H38B 109.477 no
H38A C38 H38C 109.466 no
H38B C38 H38C 109.480 no
C39 C40 H40 119.036 no
C41 C40 H40 119.046 no
C39A C40A H40A 119.044 no
C41A C40A H40A 119.028 no
C40 C41 H41 119.661 no
C42 C41 H41 119.683 no
C40A C41A H41A 119.623 no
C42A C41A H41A 119.642 no
C42 C43 H43 118.942 no
C44 C43 H43 118.935 no
C42A C43A H43A 119.505 no
C44A C43A H43A 119.529 no
C39 C44 H44 119.384 no
C43 C44 H44 119.372 no
C39A C44A H44A 120.849 no
C43A C44A H44A 120.837 no
C45 C46 H46A 109.463 no
C45 C46 H46B 109.481 no
C45 C46 H46C 109.464 no
H46A C46 H46B 109.466 no
H46A C46 H46C 109.472 no
H46B C46 H46C 109.481 no
C45A C46A H46D 109.471 no
C45A C46A H46E 109.480 no
C45A C46A H46F 109.479 no
H46D C46A H46E 109.469 no
H46D C46A H46F 109.475 no
H46E C46A H46F 109.454 no
C45 C47 H47A 109.463 no
C45 C47 H47B 109.476 no
C45 C47 H47C 109.459 no
H47A C47 H47B 109.482 no
H47A C47 H47C 109.459 no
H47B C47 H47C 109.488 no
C45A C47A H47D 109.479 no
C45A C47A H47E 109.474 no
C45A C47A H47F 109.480 no
H47D C47A H47E 109.446 no
H47D C47A H47F 109.477 no
H47E C47A H47F 109.472 no
C45 C48 H48A 109.460 no
C45 C48 H48B 109.466 no
C45 C48 H48C 109.480 no
H48A C48 H48B 109.470 no
H48A C48 H48C 109.479 no
H48B C48 H48C 109.472 no
C45A C48A H48D 109.480 no
C45A C48A H48E 109.467 no
C45A C48A H48F 109.456 no
H48D C48A H48E 109.459 no
H48D C48A H48F 109.478 no
H48E C48A H48F 109.488 no
C35A C36A H36D 109.463 no
C35A C36A H36E 109.474 no
C35A C36A H36F 109.469 no
H36D C36A H36E 109.479 no
H36D C36A H36F 109.465 no
H36E C36A H36F 109.477 no
C35A C37A H37D 109.470 no
C35A C37A H37E 109.471 no
C35A C37A H37F 109.457 no
H37D C37A H37E 109.496 no
H37D C37A H37F 109.455 no
H37E C37A H37F 109.478 no
C35A C38A H38D 109.479 no
C35A C38A H38E 109.476 no
C35A C38A H38F 109.466 no
H38D C38A H38E 109.473 no
H38D C38A H38F 109.464 no
H38E C38A H38F 109.469 no

loop_
_geom_bond_atom_site_label_1
_geom_bond_atom_site_label_2
_geom_bond_distance
_geom_bond_publ_flag
F1 C1 1.360(5) yes
F2 C2 1.339(5) yes
F3 C3 1.347(5) yes
F4 C4 1.354(5) yes
F5 C14 1.349(5) yes
F6 C15 1.361(5) yes
F7 C16 1.344(5) yes
F8 C17 1.330(5) yes
F9 B2 1.399(7) yes
F10 B2 1.374(7) yes
F11 B1 1.375(8) yes
F12 B1 1.351(6) yes
N1 C6 1.347(5) yes
N1 C27 1.397(5) yes
N1 B2 1.525(6) yes
N2 C7 1.355(5) yes
N2 C25 1.420(5) yes
N2 B2 1.580(6) yes
N4 C12 1.363(5) yes
N4 C19 1.394(5) yes
N4 B1 1.570(5) yes
C1 C2 1.382(6) yes
C1 C28 1.361(6) yes
C2 C3 1.408(6) yes
C3 C4 1.356(6) yes
C4 C5 1.396(6) yes
C5 C6 1.417(6) yes
C5 C28 1.429(5) yes
C7 C8 1.442(5) yes
C7 C29 1.464(6) yes
C8 C9 1.394(5) yes
C8 C24 1.415(5) yes
C9 C10 1.405(5) yes
C10 C11 1.450(5) yes
C10 C22 1.418(5) yes
C11 C39 1.471(12) yes
C11 C39A 1.441(13) yes
C11 N3 1.341(4) yes
C12 C13 1.401(5) yes
C13 C14 1.414(6) yes
C13 C18 1.420(5) yes
C14 C15 1.325(6) yes
C15 C16 1.392(6) yes
C16 C17 1.366(6) yes
C17 C18 1.395(6) yes
C18 C19 1.432(5) yes
C19 C20 1.361(5) yes
C20 C21 1.381(5) yes
C21 C22 1.408(5) yes
C21 N3 1.405(4) yes
C22 C23 1.389(5) yes
C23 C24 1.394(5) yes
C24 C25 1.444(5) yes
C25 C26 1.365(5) yes
C26 C27 1.396(5) yes
C27 C28 1.425(5) yes
C29 C30 1.382(7) yes
C29 C34 1.398(6) yes
C30 C31 1.402(6) yes
C31 C32 1.371(6) yes
C32 C33 1.393(7) yes
C32 C35 1.547(9) yes
C32 C35A 1.473(18) yes
C33 C34 1.392(6) yes
C35 C36 1.527(16) yes
C35 C37 1.57(2) yes
C35 C38 1.556(15) yes
C39 C40 1.419(15) yes
C39 C44 1.392(15) yes
C39A C40A 1.342(15) yes
C39A C44A 1.374(16) yes
C40 C41 1.402(11) yes
C40A C41A 1.398(10) yes
C41 C42 1.414(19) yes
C41A C42A 1.363(17) yes
C42 C43 1.391(18) yes
C42 C45 1.53(3) yes
C42A C43A 1.384(17) yes
C42A C45A 1.51(2) yes
C43 C44 1.410(11) yes
C43A C44A 1.440(11) yes
C45 C46 1.55(3) yes
C45 C47 1.54(3) yes
C45 C48 1.54(3) yes
C45A C46A 1.53(3) yes
C45A C47A 1.53(3) yes
C45A C48A 1.55(2) yes
B1 N3 1.611(6) yes
C35A C36A 1.55(4) yes
C35A C37A 1.51(3) yes
C35A C38A 1.50(3) yes
C6 H6 0.950 no
C9 H9 0.950 no
C12 H12 0.950 no
C20 H20 0.950 no
C23 H23 0.950 no
C26 H26 0.950 no
C30 H30 0.950 no
C31 H31 0.950 no
C33 H33 0.950 no
C34 H34 0.950 no
C36 H36A 0.980 no
C36 H36B 0.980 no
C36 H36C 0.980 no
C37 H37A 0.980 no
C37 H37B 0.980 no
C37 H37C 0.980 no
C38 H38A 0.980 no
C38 H38B 0.980 no
C38 H38C 0.980 no
C40 H40 0.950 no
C40A H40A 0.950 no
C41 H41 0.950 no
C41A H41A 0.950 no
C43 H43 0.950 no
C43A H43A 0.950 no
C44 H44 0.950 no
C44A H44A 0.950 no
C46 H46A 0.980 no
C46 H46B 0.980 no
C46 H46C 0.980 no
C46A H46D 0.980 no
C46A H46E 0.980 no
C46A H46F 0.980 no
C47 H47A 0.980 no
C47 H47B 0.980 no
C47 H47C 0.980 no
C47A H47D 0.980 no
C47A H47E 0.980 no
C47A H47F 0.980 no
C48 H48A 0.980 no
C48 H48B 0.980 no
C48 H48C 0.980 no
C48A H48D 0.980 no
C48A H48E 0.980 no
C48A H48F 0.980 no
C36A H36D 0.980 no
C36A H36E 0.980 no
C36A H36F 0.980 no
C37A H37D 0.980 no
C37A H37E 0.980 no
C37A H37F 0.980 no
C38A H38D 0.980 no
C38A H38E 0.980 no
C38A H38F 0.980 no

loop_
_geom_contact_atom_site_label_1
_geom_contact_atom_site_label_2
_geom_contact_distance
_geom_contact_publ_flag
_geom_contact_site_symmetry_2
F1 F2 2.721(3) no .
F1 C26 3.236(5) no .
F1 C27 3.067(5) no .
F2 F3 2.695(3) no .
F3 F4 2.718(3) no .
F4 C6 3.051(5) no .
F5 F6 2.714(3) no .
F5 C12 3.066(4) no .
F6 F7 2.661(4) no .
F7 F8 2.728(3) no .
F7 C14 3.581(5) no .
F8 C19 3.023(4) no .
F8 C20 3.173(4) no .
F9 C6 2.979(5) no .
F9 C7 3.184(5) no .
F9 C25 3.509(5) no .
F9 C27 3.442(5) no .
F9 C29 3.341(5) no .
F9 C30 2.906(5) no .
F10 C6 3.039(5) no .
F10 C7 3.066(5) no .
F10 C25 3.562(4) no .
F10 C27 3.581(5) no .
F10 C29 3.182(5) no .
F10 C30 3.439(5) no .
F11 C11 3.150(5) no .
F11 C12 3.121(5) no .
F11 C19 3.431(5) no .
F11 C21 3.431(4) no .
F11 C39 3.418(12) no .
F11 C39A 3.464(13) no .
F11 C44A 2.961(8) no .
F12 C11 3.139(4) no .
F12 C12 2.973(4) no .
F12 C19 3.579(4) no .
F12 C39 3.312(12) no .
F12 C39A 3.188(12) no .
F12 C40 2.913(7) no .
F12 C44A 3.098(9) no .
N1 C25 2.809(5) no .
N2 C27 2.867(5) no .
N2 C30 3.127(5) no .
N4 C21 2.831(5) no .
C1 C4 2.789(6) no .
C1 C6 3.575(6) no .
C1 C26 3.318(6) no .
C2 C5 2.766(6) no .
C3 C28 2.777(6) no .
C6 C26 3.548(6) no .
C7 C26 3.571(6) no .
C8 C22 2.766(5) no .
C8 C34 3.194(5) no .
C9 C23 2.891(5) no .
C9 C29 3.235(5) no .
C9 C34 3.391(5) no .
C9 C39 3.191(13) no .
C9 C39A 3.222(13) no .
C9 C40A 3.192(8) no .
C9 C44 3.283(8) no .
C10 C24 2.755(5) no .
C10 C40A 3.028(8) no .
C10 C44 3.148(9) no .
C11 C20 3.546(5) no .
C12 C20 3.540(5) no .
C13 C16 2.775(6) no .
C14 C17 2.797(6) no .
C15 C18 2.736(6) no .
C17 C20 3.291(5) no .
C19 N3 2.867(4) no .
C20 C23 3.221(5) no .
C20 B1 2.990(6) no .
C23 C26 3.242(5) no .
C26 B2 2.982(6) no .
C29 C32 2.826(6) no .
C29 B2 3.170(7) no .
C30 C33 2.757(6) no .
C30 B2 3.322(7) no .
C31 C34 2.751(6) no .
C31 C37 3.010(12) no .
C31 C38 3.192(8) no .
C31 C36A 2.740(14) no .
C31 C37A 3.59(2) no .
C31 C38A 3.567(18) no .
C33 C36 2.930(13) no .
C33 C38 3.497(10) no .
C33 C37A 2.90(3) no .
C33 C38A 2.996(17) no .
C39 C42 2.874(19) no .
C39 B1 3.240(12) no .
C39A C42A 2.804(18) no .
C39A B1 3.187(13) no .
C40 C43 2.761(12) no .
C40 B1 3.423(8) no .
C40 N3 3.219(8) no .
C40A C43A 2.728(13) no .
C40A N3 3.582(7) no .
C41 C44 2.786(12) no .
C41 C46 3.087(19) no .
C41 C47 3.05(3) no .
C41A C44A 2.766(12) no .
C41A C47A 2.922(19) no .
C41A C48A 3.137(14) no .
C43 C46 3.572(18) no .
C43 C48 2.888(17) no .
C43A C46A 2.892(19) no .
C43A C48A 3.418(14) no .
C44A B1 3.164(9) no .
C44A N3 3.069(8) no .
F1 F2 3.398(4) no 2_555
F1 F3 3.483(4) no 2_555
F1 C2 3.368(6) no 2_555
F1 C3 3.400(5) no 2_555
F1 C20 3.580(5) no 2_655
F2 F1 3.398(4) no 2_555
F2 F2 3.541(4) no 2_555
F2 F8 3.552(4) no 2_655
F2 C13 3.537(5) no 2_655
F2 C17 3.178(5) no 2_655
F2 C18 3.123(5) no 2_655
F2 C19 3.459(5) no 2_655
F3 F1 3.483(4) no 2_555
F3 F12 3.281(3) no 8_354
F3 N4 3.550(5) no 2_655
F3 C12 3.358(5) no 2_655
F3 C12 3.512(4) no 8_354
F4 F5 2.695(3) no 8_354
F4 F9 3.295(4) no 2_555
F4 F12 2.816(4) no 2_655
F4 N1 3.534(4) no 2_555
F4 N2 3.538(4) no 2_555
F4 C12 3.344(4) no 8_354
F4 C25 3.367(5) no 2_555
F4 C26 3.212(5) no 2_555
F4 C27 3.292(5) no 2_555
F5 F4 2.695(3) no 8_655
F5 F9 3.570(4) no 7_656
F5 F12 3.413(3) no 7_756
F5 C7 3.567(5) no 7_656
F5 C30 3.501(5) no 7_656
F5 C40 3.200(9) no 7_756
F5 C41 3.247(10) no 7_756
F6 C30 3.255(5) no 7_656
F7 C37 3.546(11) no 5_555
F7 C44 3.347(9) no 7_656
F8 F2 3.552(4) no 2_655
F8 C39 3.556(15) no 7_656
F8 C44 2.942(9) no 7_656
F8 C44A 3.415(10) no 7_656
F9 F4 3.295(4) no 2_555
F9 F5 3.570(4) no 7_656
F9 C6 3.129(5) no 2_555
F10 C8 3.502(5) no 2_655
F10 C9 3.217(5) no 2_655
F10 C34 3.383(5) no 2_655
F11 C20 3.274(5) no 7_656
F11 C23 3.222(5) no 7_656
F12 F3 3.281(3) no 8_655
F12 F4 2.816(4) no 2_655
F12 F5 3.413(3) no 7_756
F12 C3 3.476(5) no 2_655
F12 C4 3.065(5) no 2_655
N1 F4 3.534(4) no 2_555
N1 C6 3.503(6) no 2_555
N1 C10 3.574(6) no 2_655
N2 F4 3.538(4) no 2_555
N4 F3 3.550(5) no 2_655
N4 C3 3.385(6) no 2_655
N4 C22 3.571(6) no 7_656
N4 C23 3.473(6) no 7_656
C1 C1 3.456(7) no 2_555
C1 C2 3.268(7) no 2_555
C1 C3 3.440(7) no 2_555
C1 C19 3.584(6) no 2_655
C1 C20 3.237(7) no 2_655
C1 C21 3.582(6) no 2_655
C2 F1 3.368(6) no 2_555
C2 C1 3.268(7) no 2_555
C2 C2 3.477(7) no 2_555
C2 C18 3.467(6) no 2_655
C2 C19 3.229(7) no 2_655
C2 C20 3.435(7) no 2_655
C3 F1 3.400(5) no 2_555
C3 F12 3.476(5) no 2_655
C3 N4 3.385(6) no 2_655
C3 C1 3.440(7) no 2_555
C3 C19 3.539(6) no 2_655
C3 C28 3.537(6) no 2_555
C4 F12 3.065(5) no 2_655
C4 C26 3.592(7) no 2_555
C4 C27 3.296(7) no 2_555
C4 C28 3.403(6) no 2_555
C5 C5 3.404(6) no 2_555
C5 C6 3.517(6) no 2_555
C5 C21 3.520(6) no 2_655
C5 C28 3.435(6) no 2_555
C5 N3 3.444(6) no 2_655
C6 F9 3.129(5) no 2_555
C6 N1 3.503(6) no 2_555
C6 C5 3.517(6) no 2_555
C6 C6 3.176(7) no 2_555
C7 F5 3.567(5) no 7_656
C8 F10 3.502(5) no 2_655
C9 F10 3.217(5) no 2_655
C10 N1 3.574(6) no 2_655
C10 C18 3.478(6) no 7_656
C12 F3 3.358(5) no 2_655
C12 F3 3.512(4) no 8_655
C12 F4 3.344(4) no 8_655
C12 C23 3.444(6) no 7_656
C12 C24 3.566(6) no 7_656
C13 F2 3.537(5) no 2_655
C16 C44 3.502(10) no 7_656
C17 F2 3.178(5) no 2_655
C17 C44 3.304(10) no 7_656
C18 F2 3.123(5) no 2_655
C18 C2 3.467(6) no 2_655
C18 C10 3.478(6) no 7_656
C18 C22 3.587(6) no 7_656
C19 F2 3.459(5) no 2_655
C19 C1 3.584(6) no 2_655
C19 C2 3.229(7) no 2_655
C19 C3 3.539(6) no 2_655
C19 C21 3.451(6) no 7_656
C19 C22 3.403(6) no 7_656
C20 F1 3.580(5) no 2_655
C20 F11 3.274(5) no 7_656
C20 C1 3.237(7) no 2_655
C20 C2 3.435(7) no 2_655
C20 C20 3.565(6) no 7_656
C20 C21 3.380(6) no 7_656
C20 C28 3.541(6) no 2_655
C20 N3 3.521(5) no 7_656
C21 C1 3.582(6) no 2_655
C21 C5 3.520(6) no 2_655
C21 C19 3.451(6) no 7_656
C21 C20 3.380(6) no 7_656
C21 C28 3.339(6) no 2_655
C22 N4 3.571(6) no 7_656
C22 C18 3.587(6) no 7_656
C22 C19 3.403(6) no 7_656
C22 C27 3.403(6) no 2_655
C22 C28 3.533(6) no 2_655
C23 F11 3.222(5) no 7_656
C23 N4 3.473(6) no 7_656
C23 C12 3.444(6) no 7_656
C23 C26 3.385(6) no 2_655
C23 C27 3.487(6) no 2_655
C24 C12 3.566(6) no 7_656
C24 C25 3.593(6) no 2_655
C25 F4 3.367(5) no 2_555
C25 C24 3.593(6) no 2_655
C26 F4 3.212(5) no 2_555
C26 C4 3.592(7) no 2_555
C26 C23 3.385(6) no 2_655
C27 F4 3.292(5) no 2_555
C27 C4 3.296(7) no 2_555
C27 C22 3.403(6) no 2_655
C27 C23 3.487(6) no 2_655
C28 C3 3.537(6) no 2_555
C28 C4 3.403(6) no 2_555
C28 C5 3.435(6) no 2_555
C28 C20 3.541(6) no 2_655
C28 C21 3.339(6) no 2_655
C28 C22 3.533(6) no 2_655
C30 F5 3.501(5) no 7_656
C30 F6 3.255(5) no 7_656
C34 F10 3.383(5) no 2_655
C34 C34 3.469(6) no 2_655
C37 F7 3.546(11) no 5_445
C39 F8 3.556(15) no 7_656
C40 F5 3.200(9) no 7_756
C41 F5 3.247(10) no 7_756
C44 F7 3.347(9) no 7_656
C44 F8 2.942(9) no 7_656
C44 C16 3.502(10) no 7_656
C44 C17 3.304(10) no 7_656
C44A F8 3.415(10) no 7_656
N3 C5 3.444(6) no 2_655
N3 C20 3.521(5) no 7_656
C38A C38A 3.20(4) no 2_655
F1 H26 2.7043 no .
F4 H6 2.9691 no .
F5 H12 3.0035 no .
F8 H20 2.6195 no .
F9 H6 3.0095 no .
F9 H30 2.3004 no .
F10 H6 2.9905 no .
F10 H30 3.4619 no .
F11 H12 3.1873 no .
F11 H44A 2.1353 no .
F12 H12 2.9134 no .
F12 H40 2.3243 no .
F12 H44A 2.8268 no .
N1 H26 3.2649 no .
N2 H26 3.2862 no .
N2 H30 2.9728 no .
N4 H20 3.2323 no .
C1 H26 3.1649 no .
C4 H6 2.9324 no .
C7 H9 2.8573 no .
C7 H30 2.6579 no .
C7 H34 2.6358 no .
C8 H23 3.3261 no .
C8 H34 3.0189 no .
C9 H34 3.0600 no .
C9 H44 2.9130 no .
C9 H40A 2.7642 no .
C10 H23 3.3206 no .
C10 H44 2.9557 no .
C10 H40A 2.7794 no .
C11 H9 2.8821 no .
C11 H40 2.6708 no .
C11 H44 2.6786 no .
C11 H40A 2.5636 no .
C11 H44A 2.6140 no .
C14 H12 2.9634 no .
C17 H20 3.1075 no .
C18 H12 3.1984 no .
C18 H20 2.7993 no .
C19 H12 3.1782 no .
C20 H23 3.0805 no .
C21 H23 2.8282 no .
C22 H9 3.3277 no .
C22 H20 2.7539 no .
C23 H20 3.0082 no .
C23 H26 3.0428 no .
C24 H9 3.3147 no .
C24 H26 2.7899 no .
C25 H23 2.8419 no .
C26 H23 3.0958 no .
C27 H6 3.1552 no .
C28 H6 3.2069 no .
C28 H26 2.8264 no .
C29 H9 3.0568 no .
C29 H31 3.2505 no .
C29 H33 3.2613 no .
C30 H34 3.2584 no .
C31 H33 3.2091 no .
C31 H37A 3.4220 no .
C31 H37C 2.5988 no .
C31 H38A 2.9932 no .
C31 H38C 3.4023 no .
C31 H36D 2.4169 no .
C31 H36F 2.8320 no .
C31 H37F 3.4646 no .
C31 H38D 3.3826 no .
C32 H30 3.2843 no .
C32 H34 3.2914 no .
C32 H36A 2.7884 no .
C32 H36B 3.3997 no .
C32 H36C 2.7337 no .
C32 H37A 2.9349 no .
C32 H37B 3.4046 no .
C32 H37C 2.6641 no .
C32 H38A 2.7645 no .
C32 H38B 3.3664 no .
C32 H38C 2.6424 no .
C32 H36D 2.4165 no .
C32 H36E 3.2177 no .
C32 H36F 2.7226 no .
C32 H37D 2.7125 no .
C32 H37E 3.2669 no .
C32 H37F 2.5347 no .
C32 H38D 2.5436 no .
C32 H38E 3.2825 no .
C32 H38F 2.9067 no .
C33 H31 3.2106 no .
C33 H36A 2.8118 no .
C33 H36C 2.8703 no .
C33 H38C 3.2902 no .
C33 H37D 2.6878 no .
C33 H37F 3.0479 no .
C33 H38D 2.9903 no .
C33 H38F 2.9763 no .
C34 H9 2.9312 no .
C34 H30 3.2610 no .
C35 H31 2.6557 no .
C35 H33 2.7321 no .
C36 H33 2.5566 no .
C36 H37A 2.6322 no .
C36 H37B 2.8166 no .
C36 H37C 3.3652 no .
C36 H38A 3.3158 no .
C36 H38B 2.5652 no .
C36 H38C 2.7206 no .
C37 H31 2.7070 no .
C37 H36A 3.3768 no .
C37 H36B 2.6345 no .
C37 H36C 2.7898 no .
C37 H38A 2.6218 no .
C37 H38B 2.7267 no .
C37 H38C 3.3623 no .
C38 H31 3.1242 no .
C38 H36A 2.5960 no .
C38 H36B 2.6707 no .
C38 H36C 3.3262 no .
C38 H37A 3.3414 no .
C38 H37B 2.5472 no .
C38 H37C 2.8262 no .
C39 H9 3.0057 no .
C39 H41 3.3161 no .
C39 H43 3.2859 no .
C39A H9 3.0552 no .
C39A H41A 3.2402 no .
C39A H43A 3.2706 no .
C40 H44 3.2589 no .
C40A H9 2.7497 no .
C40A H44A 3.2119 no .
C41 H43 3.2477 no .
C41 H46A 2.8188 no .
C41 H46C 3.2848 no .
C41 H47A 3.0149 no .
C41 H47C 2.9712 no .
C41A H43A 3.2126 no .
C41A H47D 2.6373 no .
C41A H47F 3.1074 no .
C41A H48D 3.4575 no .
C41A H48F 2.8553 no .
C42 H40 3.2963 no .
C42 H44 3.2953 no .
C42 H46A 2.6811 no .
C42 H46B 3.3251 no .
C42 H46C 2.6075 no .
C42 H47A 2.5986 no .
C42 H47B 3.3553 no .
C42 H47C 2.8720 no .
C42 H48A 2.5571 no .
C42 H48B 3.1177 no .
C42 H48C 3.2948 no .
C42A H40A 3.2465 no .
C42A H44A 3.3115 no .
C42A H46D 2.7946 no .
C42A H46E 3.3946 no .
C42A H46F 2.7754 no .
C42A H47D 2.6730 no .
C42A H47E 3.3312 no .
C42A H47F 2.6838 no .
C42A H48D 2.6564 no .
C42A H48E 3.3141 no .
C42A H48F 2.6324 no .
C43 H41 3.2498 no .
C43 H46C 3.4572 no .
C43 H47A 3.5010 no .
C43 H48A 2.3767 no .
C43 H48B 3.3891 no .
C43A H41A 3.2165 no .
C43A H46D 2.9002 no .
C43A H46F 2.7400 no .
C43A H48D 3.2615 no .
C44 H9 2.8150 no .
C44 H40 3.2527 no .
C44A H40A 3.2060 no .
C45 H41 2.7379 no .
C45 H43 2.6823 no .
C45A H41A 2.6579 no .
C45A H43A 2.6634 no .
C46 H41 2.9915 no .
C46 H47A 3.2897 no .
C46 H47B 2.8322 no .
C46 H47C 2.4669 no .
C46 H48A 3.2491 no .
C46 H48B 2.4648 no .
C46 H48C 3.0662 no .
C46A H43A 2.5003 no .
C46A H47D 3.3393 no .
C46A H47E 2.6223 no .
C46A H47F 2.7286 no .
C46A H48D 2.6240 no .
C46A H48E 2.5983 no .
C46A H48F 3.3064 no .
C47 H41 2.8430 no .
C47 H46A 2.5822 no .
C47 H46B 2.6878 no .
C47 H46C 3.3223 no .
C47 H48A 3.0879 no .
C47 H48B 3.2149 no .
C47 H48C 2.4398 no .
C47A H41A 2.6563 no .
C47A H46D 2.7004 no .
C47A H46E 2.6522 no .
C47A H46F 3.3401 no .
C47A H48D 3.3680 no .
C47A H48E 2.7055 no .
C47A H48F 2.7258 no .
C48 H43 2.4813 no .
C48 H46A 3.3647 no .
C48 H46B 2.6454 no .
C48 H46C 2.7794 no .
C48 H47A 2.9010 no .
C48 H47B 2.5278 no .
C48 H47C 3.3205 no .
C48A H41A 3.1210 no .
C48A H43A 3.5856 no .
C48A H46D 3.3103 no .
C48A H46E 2.6152 no .
C48A H46F 2.5977 no .
C48A H47D 2.6999 no .
C48A H47E 2.7192 no .
C48A H47F 3.3732 no .
B1 H12 2.8470 no .
B1 H40 3.0944 no .
B1 H44A 2.6597 no .
B2 H6 2.7968 no .
B2 H30 3.0261 no .
N3 H20 3.2669 no .
N3 H40 3.0618 no .
N3 H44A 2.8745 no .
C35A H31 2.7635 no .
C35A H33 2.5179 no .
C36A H31 2.3796 no .
C36A H37D 3.3368 no .
C36A H37E 2.6235 no .
C36A H37F 2.6829 no .
C36A H38D 2.9027 no .
C36A H38E 2.5555 no .
C36A H38F 3.3375 no .
C37A H33 2.6639 no .
C37A H36D 2.7833 no .
C37A H36E 2.5561 no .
C37A H36F 3.3154 no .
C37A H38D 3.2938 no .
C37A H38E 2.8643 no .
C37A H38F 2.5193 no .
C38A H33 2.8423 no .
C38A H36D 3.3453 no .
C38A H36E 2.8536 no .
C38A H36F 2.6121 no .
C38A H37D 2.6353 no .
C38A H37E 2.7231 no .
C38A H37F 3.3247 no .
H9 H34 2.6341 no .
H9 H44 2.4931 no .
H9 H40A 2.3807 no .
H20 H23 2.5979 no .
H23 H26 2.6280 no .
H30 H31 2.3342 no .
H31 H37A 3.2458 no .
H31 H37B 3.4432 no .
H31 H37C 2.0460 no .
H31 H38A 2.6888 no .
H31 H38C 3.5401 no .
H31 H36D 1.9137 no .
H31 H36E 3.3124 no .
H31 H36F 2.3475 no .
H33 H34 2.3278 no .
H33 H36A 2.2434 no .
H33 H36B 3.5235 no .
H33 H36C 2.4378 no .
H33 H38C 3.3565 no .
H33 H37D 2.1584 no .
H33 H37E 3.5416 no .
H33 H37F 2.9898 no .
H33 H38D 3.0141 no .
H33 H38F 2.5225 no .
H36A H37A 3.5740 no .
H36A H38A 3.5318 no .
H36A H38B 2.7392 no .
H36A H38C 2.4879 no .
H36B H37A 2.7368 no .
H36B H37B 2.5780 no .
H36B H37C 3.5722 no .
H36B H38A 3.5168 no .
H36B H38B 2.4016 no .
H36B H38C 3.0756 no .
H36C H37A 2.5465 no .
H36C H37B 3.2393 no .
H36C H38B 3.4996 no .
H36C H38C 3.5864 no .
H37A H38A 3.5685 no .
H37A H38B 3.5211 no .
H37B H38A 2.6586 no .
H37B H38B 2.4217 no .
H37B H38C 3.4950 no .
H37C H38A 2.6052 no .
H37C H38B 3.2188 no .
H36D H37E 3.0629 no .
H36D H37F 2.6312 no .
H36D H38E 3.5035 no .
H36E H37D 3.4704 no .
H36E H37E 2.3247 no .
H36E H37F 2.8115 no .
H36E H38D 3.4236 no .
H36E H38E 2.5883 no .
H36E H38F 3.5790 no .
H36F H37E 3.4550 no .
H36F H38D 2.6964 no .
H36F H38E 2.5476 no .
H36F H38F 3.5564 no .
H37D H38D 3.4118 no .
H37D H38E 3.1629 no .
H37D H38F 2.3042 no .
H37E H38E 2.7679 no .
H37E H38F 2.7733 no .
H37F H38F 3.4344 no .
H40 H41 2.3335 no .
H41 H46A 2.4615 no .
H41 H46C 3.3790 no .
H41 H47A 2.9160 no .
H41 H47C 2.4685 no .
H43 H44 2.3369 no .
H43 H48A 1.7317 no .
H43 H48B 2.9529 no .
H43 H48C 3.2369 no .
H46A H47A 3.3705 no .
H46A H47B 3.0989 no .
H46A H47C 2.2131 no .
H46A H48B 3.4251 no .
H46B H47B 2.7143 no .
H46B H47C 2.7159 no .
H46B H48A 3.5356 no .
H46B H48B 2.4174 no .
H46B H48C 2.9529 no .
H46C H47C 3.3873 no .
H46C H48A 3.3441 no .
H46C H48B 2.4805 no .
H46C H48C 3.5171 no .
H47A H48A 3.2062 no .
H47A H48C 2.7887 no .
H47B H48A 3.2355 no .
H47B H48B 3.1528 no .
H47B H48C 2.1086 no .
H47C H48C 3.3257 no .
H40A H41A 2.3282 no .
H41A H47D 2.0791 no .
H41A H47E 3.5296 no .
H41A H47F 2.9601 no .
H41A H48F 2.6380 no .
H43A H44A 2.3953 no .
H43A H46D 2.4274 no .
H43A H46E 3.4655 no .
H43A H46F 2.1677 no .
H43A H48D 3.3314 no .
H46D H47E 2.9149 no .
H46D H47F 2.5726 no .
H46D H48D 3.5237 no .
H46D H48E 3.5115 no .
H46E H47D 3.5254 no .
H46E H47E 2.4068 no .
H46E H47F 3.0004 no .
H46E H48D 2.9104 no .
H46E H48E 2.3898 no .
H46E H48F 3.5114 no .
H46F H47E 3.5184 no .
H46F H48D 2.3986 no .
H46F H48E 2.8478 no .
H46F H48F 3.5095 no .
H47D H48D 3.5975 no .
H47D H48E 2.9667 no .
H47D H48F 2.5340 no .
H47E H48E 2.5329 no .
H47E H48F 3.0256 no .
F1 H20 3.2319 no 2_655
F3 H12 3.5175 no 2_655
F3 H12 2.6259 no 8_354
F3 H26 3.4403 no 2_555
F4 H12 2.5535 no 8_354
F4 H26 3.5821 no 2_555
F4 H40 2.8835 no 2_655
F5 H30 2.7966 no 7_656
F5 H40 2.5458 no 7_756
F5 H41 2.6550 no 7_756
F6 H30 3.0952 no 7_656
F6 H36B 2.9927 no 5_555
F6 H37E 2.7436 no 5_555
F6 H41 2.6800 no 7_756
F6 H46A 2.9437 no 7_756
F6 H47C 2.8720 no 7_756
F6 H46D 3.2928 no 7_756
F6 H47F 2.6622 no 7_756
F7 H36B 2.7487 no 5_555
F7 H37B 2.7102 no 5_555
F7 H38B 3.0645 no 5_555
F7 H36E 2.7230 no 5_555
F7 H37E 2.9182 no 5_555
F7 H38E 3.4079 no 5_555
F7 H43 3.1233 no 7_656
F7 H44 2.5796 no 7_656
F8 H44 2.3903 no 7_656
F8 H44A 3.0774 no 7_656
F9 H6 2.3872 no 2_555
F10 H9 3.1386 no 2_655
F10 H34 2.4426 no 2_655
F10 H40A 2.8057 no 2_655
F11 H20 2.6012 no 7_656
F11 H23 2.5867 no 7_656
F12 H12 3.2613 no 7_756
N1 H6 3.3700 no 2_555
N1 H40A 3.4579 no 2_655
N4 H23 3.4743 no 7_656
C1 H20 3.2663 no 2_655
C3 H12 3.4349 no 8_354
C4 H12 3.4163 no 8_354
C4 H40 3.4909 no 2_655
C6 H6 3.2562 no 2_555
C6 H40 3.5209 no 2_655
C6 H40A 3.0240 no 2_655
C12 H23 3.5698 no 7_656
C14 H30 3.5185 no 7_656
C14 H41 3.3378 no 7_756
C15 H41 3.3557 no 7_756
C15 H44 3.5878 no 7_656
C16 H44 2.5717 no 7_656
C17 H44 2.4690 no 7_656
C18 H44 3.4090 no 7_656
C21 H20 3.5902 no 7_656
C23 H26 3.4589 no 2_655
C26 H23 3.4225 no 2_655
C29 H34 3.4706 no 2_655
C31 H47F 3.2685 no 1_455
C34 H34 3.2520 no 2_655
C36 H46A 3.3850 no 3_756
C36 H46B 3.1146 no 3_756
C36 H47C 3.3793 no 3_756
C37 H37A 3.1362 no 3_656
C37 H43 3.5885 no 3_656
C37 H48A 3.4092 no 3_656
C40 H6 3.5556 no 2_655
C40A H6 3.1574 no 2_655
C46 H36A 3.5052 no 3_756
C46 H36B 3.5070 no 3_756
C46 H36C 3.4687 no 3_756
C46A H37D 3.2309 no 3_756
C47 H36C 3.1674 no 3_756
C47 H37C 3.3578 no 1_655
C47A H31 3.0750 no 1_655
C47A H36D 3.1871 no 1_655
C47A H37D 3.4129 no 3_756
C47A H48E 3.2870 no 3_756
C47A H48F 3.0895 no 3_756
C48 H38A 3.4873 no 3_656
C48A H36D 3.5787 no 3_656
C48A H36E 3.5866 no 3_656
C48A H36F 3.2920 no 3_656
C48A H47D 3.0591 no 3_756
C48A H47E 3.3237 no 3_756
C48A H48F 3.5233 no 3_756
B1 H20 3.4354 no 7_656
B1 H23 3.5791 no 7_656
B2 H6 3.4274 no 2_555
N3 H20 3.3459 no 7_656
C36A H48D 3.1078 no 3_656
C36A H48F 3.5469 no 3_656
C37A H37F 3.5978 no 3_656
C37A H46D 3.5956 no 3_756
C37A H46E 3.4663 no 3_756
C37A H47E 3.2566 no 3_756
C37A H47F 3.4980 no 3_756
C38A H33 3.5541 no 2_655
C38A H38D 3.2472 no 2_655
C38A H38F 2.3870 no 2_655
H6 F9 2.3872 no 2_555
H6 N1 3.3700 no 2_555
H6 C6 3.2562 no 2_555
H6 C40 3.5556 no 2_655
H6 C40A 3.1574 no 2_655
H6 B2 3.4274 no 2_555
H6 H6 3.2387 no 2_555
H6 H40 3.0811 no 2_655
H6 H40A 2.5854 no 2_655
H9 F10 3.1386 no 2_655
H12 F3 3.5175 no 2_655
H12 F3 2.6259 no 8_655
H12 F4 2.5535 no 8_655
H12 F12 3.2613 no 7_756
H12 C3 3.4349 no 8_655
H12 C4 3.4163 no 8_655
H20 F1 3.2319 no 2_655
H20 F11 2.6012 no 7_656
H20 C1 3.2663 no 2_655
H20 C21 3.5902 no 7_656
H20 B1 3.4354 no 7_656
H20 N3 3.3459 no 7_656
H20 H44A 3.5689 no 7_656
H23 F11 2.5867 no 7_656
H23 N4 3.4743 no 7_656
H23 C12 3.5698 no 7_656
H23 C26 3.4225 no 2_655
H23 B1 3.5791 no 7_656
H23 H26 3.2310 no 2_655
H26 F3 3.4403 no 2_555
H26 F4 3.5821 no 2_555
H26 C23 3.4589 no 2_655
H26 H23 3.2310 no 2_655
H30 F5 2.7966 no 7_656
H30 F6 3.0952 no 7_656
H30 C14 3.5185 no 7_656
H30 H41 3.3835 no 1_455
H30 H47F 3.3733 no 1_455
H31 C47A 3.0750 no 1_455
H31 H47A 3.2554 no 1_455
H31 H47C 3.1804 no 1_455
H31 H47D 2.7802 no 1_455
H31 H47E 3.3318 no 1_455
H31 H47F 2.6486 no 1_455
H33 C38A 3.5541 no 2_655
H33 H38C 3.2802 no 2_655
H33 H38D 2.8310 no 2_655
H33 H38F 3.3977 no 2_655
H34 F10 2.4426 no 2_655
H34 C29 3.4706 no 2_655
H34 C34 3.2520 no 2_655
H34 H34 3.2257 no 2_655
H36A C46 3.5052 no 3_756
H36A H36A 3.3443 no 2_655
H36A H38C 2.9130 no 2_655
H36A H46A 3.3964 no 3_756
H36A H46B 2.7480 no 3_756
H36B F6 2.9927 no 5_445
H36B F7 2.7487 no 5_445
H36B C46 3.5070 no 3_756
H36B H46A 2.9666 no 3_756
H36B H46B 3.1398 no 3_756
H36B H47C 3.2722 no 3_756
H36C C46 3.4687 no 3_756
H36C C47 3.1674 no 3_756
H36C H37A 3.1584 no 3_656
H36C H37C 3.5248 no 3_656
H36C H46A 3.2411 no 3_756
H36C H46B 2.9386 no 3_756
H36C H47B 2.8176 no 3_756
H36C H47C 2.6732 no 3_756
H37A C37 3.1362 no 3_656
H37A H36C 3.1584 no 3_656
H37A H37A 2.2606 no 3_656
H37A H37C 3.3889 no 3_656
H37B F7 2.7102 no 5_445
H37B H43 2.7314 no 3_656
H37B H48A 2.9018 no 3_656
H37C C47 3.3578 no 1_455
H37C H36C 3.5248 no 3_656
H37C H37A 3.3889 no 3_656
H37C H47A 3.2425 no 1_455
H37C H47B 3.1812 no 1_455
H37C H47C 3.0854 no 1_455
H37C H48A 3.0504 no 3_656
H38A C48 3.4873 no 3_656
H38A H48A 2.9988 no 3_656
H38A H48B 3.2789 no 3_656
H38B F7 3.0645 no 5_445
H38B H46B 3.4825 no 4_454
H38B H48A 3.5563 no 3_656
H38C H33 3.2802 no 2_655
H38C H36A 2.9130 no 2_655
H38C H46B 3.0618 no 4_454
H36D C47A 3.1871 no 1_455
H36D C48A 3.5787 no 3_656
H36D H37F 2.9593 no 3_656
H36D H47D 3.0796 no 1_455
H36D H47E 2.8490 no 1_455
H36D H47F 3.0959 no 1_455
H36D H48D 3.2528 no 3_656
H36D H48F 3.2504 no 3_656
H36E F7 2.7230 no 5_445
H36E C48A 3.5866 no 3_656
H36E H48D 2.9339 no 3_656
H36E H48F 3.3926 no 3_656
H36F C48A 3.2920 no 3_656
H36F H48D 2.6439 no 3_656
H36F H48E 3.3347 no 3_656
H36F H48F 3.4108 no 3_656
H37D C46A 3.2309 no 3_756
H37D C47A 3.4129 no 3_756
H37D H38D 3.4731 no 2_655
H37D H46D 3.0481 no 3_756
H37D H46E 2.6015 no 3_756
H37D H47E 2.7665 no 3_756
H37D H47F 3.3046 no 3_756
H37E F6 2.7436 no 5_445
H37E F7 2.9182 no 5_445
H37E H46D 3.2337 no 3_756
H37E H46E 3.5519 no 3_756
H37E H47E 3.4188 no 3_756
H37E H47F 3.2034 no 3_756
H37F C37A 3.5978 no 3_656
H37F H36D 2.9593 no 3_656
H37F H37F 2.7172 no 3_656
H37F H47E 3.0777 no 3_756
H37F H47F 3.4062 no 3_756
H38D C38A 3.2472 no 2_655
H38D H33 2.8310 no 2_655
H38D H37D 3.4731 no 2_655
H38D H38D 3.3779 no 2_655
H38D H38F 2.3571 no 2_655
H38D H46E 3.3895 no 4_454
H38E F7 3.4079 no 5_445
H38E H38F 2.7798 no 2_655
H38F C38A 2.3870 no 2_655
H38F H33 3.3977 no 2_655
H38F H38D 2.3571 no 2_655
H38F H38E 2.7798 no 2_655
H38F H38F 1.7356 no 2_655
H40 F4 2.8835 no 2_655
H40 F5 2.5458 no 7_756
H40 C4 3.4909 no 2_655
H40 C6 3.5209 no 2_655
H40 H6 3.0811 no 2_655
H41 F5 2.6550 no 7_756
H41 F6 2.6800 no 7_756
H41 C14 3.3378 no 7_756
H41 C15 3.3557 no 7_756
H41 H30 3.3835 no 1_655
H43 F7 3.1233 no 7_656
H43 C37 3.5885 no 3_656
H43 H37B 2.7314 no 3_656
H44 F7 2.5796 no 7_656
H44 F8 2.3903 no 7_656
H44 C15 3.5878 no 7_656
H44 C16 2.5717 no 7_656
H44 C17 2.4690 no 7_656
H44 C18 3.4090 no 7_656
H46A F6 2.9437 no 7_756
H46A C36 3.3850 no 3_756
H46A H36A 3.3964 no 3_756
H46A H36B 2.9666 no 3_756
H46A H36C 3.2411 no 3_756
H46B C36 3.1146 no 3_756
H46B H36A 2.7480 no 3_756
H46B H36B 3.1398 no 3_756
H46B H36C 2.9386 no 3_756
H46B H38B 3.4825 no 4_655
H46B H38C 3.0618 no 4_655
H47A H31 3.2554 no 1_655
H47A H37C 3.2425 no 1_655
H47A H48C 3.0859 no 3_756
H47B H36C 2.8176 no 3_756
H47B H37C 3.1812 no 1_655
H47C F6 2.8720 no 7_756
H47C C36 3.3793 no 3_756
H47C H31 3.1804 no 1_655
H47C H36B 3.2722 no 3_756
H47C H36C 2.6732 no 3_756
H47C H37C 3.0854 no 1_655
H48A C37 3.4092 no 3_656
H48A H37B 2.9018 no 3_656
H48A H37C 3.0504 no 3_656
H48A H38A 2.9988 no 3_656
H48A H38B 3.5563 no 3_656
H48B H38A 3.2789 no 3_656
H48C H47A 3.0859 no 3_756
H40A F10 2.8057 no 2_655
H40A N1 3.4579 no 2_655
H40A C6 3.0240 no 2_655
H40A H6 2.5854 no 2_655
H41A H48E 3.4891 no 3_756
H44A F8 3.0774 no 7_656
H44A H20 3.5689 no 7_656
H46D F6 3.2928 no 7_756
H46D C37A 3.5956 no 3_756
H46D H37D 3.0481 no 3_756
H46D H37E 3.2337 no 3_756
H46E C37A 3.4663 no 3_756
H46E H37D 2.6015 no 3_756
H46E H37E 3.5519 no 3_756
H46E H38D 3.3895 no 4_655
H47D C48A 3.0591 no 3_756
H47D H31 2.7802 no 1_655
H47D H36D 3.0796 no 1_655
H47D H48D 3.5487 no 3_756
H47D H48E 2.5209 no 3_756
H47D H48F 2.7541 no 3_756
H47E C48A 3.3237 no 3_756
H47E C37A 3.2566 no 3_756
H47E H31 3.3318 no 1_655
H47E H36D 2.8490 no 1_655
H47E H37D 2.7665 no 3_756
H47E H37E 3.4188 no 3_756
H47E H37F 3.0777 no 3_756
H47E H48E 3.2456 no 3_756
H47E H48F 2.5779 no 3_756
H47F F6 2.6622 no 7_756
H47F C31 3.2685 no 1_655
H47F C37A 3.4980 no 3_756
H47F H30 3.3733 no 1_655
H47F H31 2.6486 no 1_655
H47F H36D 3.0959 no 1_655
H47F H37D 3.3046 no 3_756
H47F H37E 3.2034 no 3_756
H47F H37F 3.4062 no 3_756
H48D C36A 3.1078 no 3_656
H48D H36D 3.2528 no 3_656
H48D H36E 2.9339 no 3_656
H48D H36F 2.6439 no 3_656
H48D H47D 3.5487 no 3_756
H48E C47A 3.2870 no 3_756
H48E H36F 3.3347 no 3_656
H48E H41A 3.4891 no 3_756
H48E H47D 2.5209 no 3_756
H48E H47E 3.2456 no 3_756
H48E H48F 3.0532 no 3_756
H48F C47A 3.0895 no 3_756
H48F C48A 3.5233 no 3_756
H48F C36A 3.5469 no 3_656
H48F H36D 3.2504 no 3_656
H48F H36E 3.3926 no 3_656
H48F H36F 3.4108 no 3_656
H48F H47D 2.7541 no 3_756
H48F H47E 2.5779 no 3_756
H48F H48E 3.0532 no 3_756
H48F H48F 3.2762 no 3_756

loop_
_geom_torsion_atom_site_label_1
_geom_torsion_atom_site_label_2
_geom_torsion_atom_site_label_3
_geom_torsion_atom_site_label_4
_geom_torsion
_geom_torsion_publ_flag
C6 N1 C27 C26 178.8(4) no
C6 N1 C27 C28 1.9(5) no
C27 N1 C6 C5 -0.3(5) no
C6 N1 B2 F9 -59.4(6) no
C6 N1 B2 F10 61.4(6) no
C6 N1 B2 N2 -177.5(4) no
B2 N1 C6 C5 171.0(4) no
C27 N1 B2 F9 110.6(5) no
C27 N1 B2 F10 -128.7(4) no
C27 N1 B2 N2 -7.5(7) no
B2 N1 C27 C26 7.6(7) no
B2 N1 C27 C28 -169.2(4) no
C7 N2 C25 C24 -0.8(5) no
C7 N2 C25 C26 179.2(4) no
C25 N2 C7 C8 0.3(5) no
C25 N2 C7 C29 177.3(4) no
C7 N2 B2 F9 69.4(6) no
C7 N2 B2 F10 -51.1(7) no
C7 N2 B2 N1 -173.0(4) no
B2 N2 C7 C8 175.9(4) no
B2 N2 C7 C29 -7.2(7) no
C25 N2 B2 F9 -115.5(4) no
C25 N2 B2 F10 124.0(4) no
C25 N2 B2 N1 2.1(6) no
B2 N2 C25 C24 -176.7(4) no
B2 N2 C25 C26 3.3(6) no
C12 N4 C19 C18 -0.9(5) no
C12 N4 C19 C20 177.3(4) no
C19 N4 C12 C13 -0.7(5) no
C12 N4 B1 F11 71.6(5) no
C12 N4 B1 F12 -51.6(6) no
C12 N4 B1 N3 -173.0(4) no
B1 N4 C12 C13 -178.6(4) no
C19 N4 B1 F11 -105.9(5) no
C19 N4 B1 F12 130.9(4) no
C19 N4 B1 N3 9.5(6) no
B1 N4 C19 C18 176.9(4) no
B1 N4 C19 C20 -4.9(6) no
F1 C1 C2 F2 -1.2(7) no
F1 C1 C2 C3 -178.5(4) no
F1 C1 C28 C5 -179.6(4) no
F1 C1 C28 C27 2.3(8) no
C2 C1 C28 C5 1.4(7) no
C2 C1 C28 C27 -176.7(4) no
C28 C1 C2 F2 177.8(4) no
C28 C1 C2 C3 0.5(7) no
F2 C2 C3 F3 1.3(6) no
F2 C2 C3 C4 -179.7(4) no
C1 C2 C3 F3 178.7(4) no
C1 C2 C3 C4 -2.4(7) no
F3 C3 C4 F4 -3.3(7) no
F3 C3 C4 C5 -178.9(4) no
C2 C3 C4 F4 177.8(4) no
C2 C3 C4 C5 2.2(7) no
F4 C4 C5 C6 -2.9(8) no
F4 C4 C5 C28 -175.8(4) no
C3 C4 C5 C6 172.7(4) no
C3 C4 C5 C28 -0.3(7) no
C4 C5 C6 N1 -174.9(5) no
C4 C5 C28 C1 -1.6(6) no
C4 C5 C28 C27 177.0(4) no
C6 C5 C28 C1 -176.2(4) no
C6 C5 C28 C27 2.4(5) no
C28 C5 C6 N1 -1.3(5) no
N2 C7 C8 C9 178.0(4) no
N2 C7 C8 C24 0.3(5) no
N2 C7 C29 C30 -52.3(6) no
N2 C7 C29 C34 130.3(4) no
C8 C7 C29 C30 124.0(5) no
C8 C7 C29 C34 -53.4(6) no
C29 C7 C8 C9 1.2(8) no
C29 C7 C8 C24 -176.6(4) no
C7 C8 C9 C10 -177.7(4) no
C7 C8 C24 C23 176.9(4) no
C7 C8 C24 C25 -0.8(5) no
C9 C8 C24 C23 -1.1(6) no
C9 C8 C24 C25 -178.8(4) no
C24 C8 C9 C10 -0.2(6) no
C8 C9 C10 C11 178.3(4) no
C8 C9 C10 C22 2.1(6) no
C9 C10 C11 C39 -1.9(7) no
C9 C10 C11 C39A 10.2(8) no
C9 C10 C11 N3 -176.2(4) no
C9 C10 C22 C21 177.7(4) no
C9 C10 C22 C23 -2.9(7) no
C11 C10 C22 C21 0.7(5) no
C11 C10 C22 C23 -179.9(4) no
C22 C10 C11 C39 174.7(4) no
C22 C10 C11 C39A -173.2(4) no
C22 C10 C11 N3 0.4(5) no
C10 C11 C39 C40 130.6(8) no
C10 C11 C39 C44 -45.7(13) no
C10 C11 C39A C40A 34.4(15) no
C10 C11 C39A C44A -137.6(8) no
C10 C11 N3 C21 -1.3(5) no
C10 C11 N3 B1 174.9(3) no
C39 C11 N3 C21 -175.3(8) no
C39 C11 N3 B1 1.0(10) no
N3 C11 C39 C40 -56.3(13) no
N3 C11 C39 C44 127.4(8) no
C39A C11 N3 C21 172.2(8) no
C39A C11 N3 B1 -11.6(10) no
N3 C11 C39A C40A -138.0(8) no
N3 C11 C39A C44A 50.0(14) no
N4 C12 C13 C14 -178.5(4) no
N4 C12 C13 C18 2.1(5) no
C12 C13 C14 F5 -2.7(8) no
C12 C13 C14 C15 179.5(5) no
C12 C13 C18 C17 -175.7(4) no
C12 C13 C18 C19 -2.6(5) no
C14 C13 C18 C17 4.8(6) no
C14 C13 C18 C19 177.9(4) no
C18 C13 C14 F5 176.7(4) no
C18 C13 C14 C15 -1.1(6) no
F5 C14 C15 F6 3.1(7) no
F5 C14 C15 C16 -179.5(4) no
C13 C14 C15 F6 -179.1(4) no
C13 C14 C15 C16 -1.7(7) no
F6 C15 C16 F7 -0.7(7) no
F6 C15 C16 C17 178.5(4) no
C14 C15 C16 F7 -178.2(5) no
C14 C15 C16 C17 1.0(8) no
F7 C16 C17 F8 0.2(7) no
F7 C16 C17 C18 -178.2(4) no
C15 C16 C17 F8 -179.0(5) no
C15 C16 C17 C18 2.6(7) no
F8 C17 C18 C13 176.1(4) no
F8 C17 C18 C19 5.0(8) no
C16 C17 C18 C13 -5.5(7) no
C16 C17 C18 C19 -176.7(4) no
C13 C18 C19 N4 2.1(5) no
C13 C18 C19 C20 -175.7(4) no
C17 C18 C19 N4 174.3(5) no
C17 C18 C19 C20 -3.6(8) no
N4 C19 C20 C21 -1.7(6) no
C18 C19 C20 C21 175.9(4) no
C19 C20 C21 C22 -179.1(4) no
C19 C20 C21 N3 1.6(6) no
C20 C21 C22 C10 179.2(4) no
C20 C21 C22 C23 -0.1(8) no
C20 C21 N3 C11 -178.8(4) no
C20 C21 N3 B1 4.7(6) no
C22 C21 N3 C11 1.8(4) no
C22 C21 N3 B1 -174.7(3) no
N3 C21 C22 C10 -1.5(4) no
N3 C21 C22 C23 179.2(4) no
C10 C22 C23 C24 1.5(6) no
C21 C22 C23 C24 -179.3(4) no
C22 C23 C24 C8 0.5(6) no
C22 C23 C24 C25 177.5(4) no
C8 C24 C25 N2 1.0(5) no
C8 C24 C25 C26 -179.0(4) no
C23 C24 C25 N2 -176.4(4) no
C23 C24 C25 C26 3.6(8) no
N2 C25 C26 C27 -4.1(7) no
C24 C25 C26 C27 175.9(4) no
C25 C26 C27 N1 -1.2(7) no
C25 C26 C27 C28 174.7(4) no
N1 C27 C28 C1 175.7(4) no
N1 C27 C28 C5 -2.7(5) no
C26 C27 C28 C1 -0.6(9) no
C26 C27 C28 C5 -178.9(5) no
C7 C29 C30 C31 -179.5(4) no
C7 C29 C34 C33 179.0(4) no
C30 C29 C34 C33 1.5(6) no
C34 C29 C30 C31 -2.1(6) no
C29 C30 C31 C32 1.2(6) no
C30 C31 C32 C33 0.3(6) no
C30 C31 C32 C35 -179.0(4) no
C30 C31 C32 C35A -172.9(4) no
C31 C32 C33 C34 -0.8(7) no
C31 C32 C35 C36 -167.2(6) no
C31 C32 C35 C37 -42.4(9) no
C31 C32 C35 C38 75.2(9) no
C31 C32 C35A C36A -10.4(17) no
C31 C32 C35A C37A -124.9(11) no
C31 C32 C35A C38A 110.9(14) no
C33 C32 C35 C36 13.6(11) no
C33 C32 C35 C37 138.4(6) no
C33 C32 C35 C38 -104.0(7) no
C35 C32 C33 C34 178.4(6) no
C33 C32 C35A C36A 176.3(7) no
C33 C32 C35A C37A 61.8(15) no
C33 C32 C35A C38A -62.4(16) no
C35A C32 C33 C34 173.3(9) no
C32 C33 C34 C29 -0.1(7) no
C11 C39 C40 C41 -178.1(7) no
C11 C39 C44 C43 177.0(8) no
C40 C39 C44 C43 0.6(14) no
C44 C39 C40 C41 -1.6(14) no
C11 C39A C40A C41A -170.8(8) no
C11 C39A C44A C43A 171.9(8) no
C40A C39A C44A C43A -0.2(17) no
C44A C39A C40A C41A 1.2(17) no
C39 C40 C41 C42 -2.8(13) no
C39A C40A C41A C42A 1.1(13) no
C40 C41 C42 C43 8.0(17) no
C40 C41 C42 C45 -179.2(9) no
C40A C41A C42A C43A -4.2(18) no
C40A C41A C42A C45A 176.7(9) no
C41 C42 C43 C44 -9.1(17) no
C41 C42 C45 C46 64.7(17) no
C41 C42 C45 C47 -49.8(17) no
C41 C42 C45 C48 -173.8(11) no
C43 C42 C45 C46 -122.8(13) no
C43 C42 C45 C47 122.7(14) no
C43 C42 C45 C48 -1.2(19) no
C45 C42 C43 C44 178.0(11) no
C41A C42A C43A C44A 5.2(18) no
C41A C42A C45A C46A 168.4(12) no
C41A C42A C45A C47A 44.3(18) no
C41A C42A C45A C48A -75.6(16) no
C43A C42A C45A C46A -11(2) no
C43A C42A C45A C47A -134.7(13) no
C43A C42A C45A C48A 105.4(14) no
C45A C42A C43A C44A -175.7(11) no
C42 C43 C44 C39 5.0(14) no
C42A C43A C44A C39A -3.1(15) no
F11 B1 N3 C11 -68.7(5) no
F11 B1 N3 C21 107.1(4) no
F12 B1 N3 C11 55.5(6) no
F12 B1 N3 C21 -128.7(4) no
N4 B1 N3 C11 175.0(3) no
N4 B1 N3 C21 -9.2(6) no

loop_
_platon_squeeze_void_nr
_platon_squeeze_void_average_x
_platon_squeeze_void_average_y
_platon_squeeze_void_average_z
_platon_squeeze_void_volume
_platon_squeeze_void_count_electrons
_platon_squeeze_void_content
1 0.000 0.049 0.250 219 56 ' '
2 0.000 -0.049 0.750 219 56 ' '
3 -0.026 0.141 0.750 330 68 ' '
4 -0.027 0.359 0.250 330 68 ' '
5 -0.025 0.641 0.750 330 68 ' '
6 -0.015 0.859 0.250 330 68 ' '
7 0.500 0.451 0.750 219 56 ' '
8 0.500 0.549 0.250 219 56 ' '
